data_7158533
loop_
_publ_author_name
'Hu, Jiadong'
'Ji, Kai'
'Yan, Lihong'
'Yang, Siyu'
'Li, Yin'
'Wen, Wen'
'Chen, Le'
'Wu, Xiaohui'
'Hu, Youcai'
'Xie, Weiqing'

_publ_section_title
;
 A concise synthesis of herbertenolide
;
_journal_name_full 'Organic &amp; Biomolecular Chemistry'
_journal_paper_doi 10.1039/D2OB00041E
_journal_year 2022
_chemical_absolute_configuration unk
_chemical_formula_moiety 'C14 H16 O3'
_chemical_formula_sum 'C14 H16 O3'
_chemical_formula_weight 232.27
_space_group_crystal_system orthorhombic
_space_group_IT_number 19
_space_group_name_Hall 'P 2ac 2ab'
_space_group_name_H-M_alt 'P 21 21 21'
_atom_sites_solution_hydrogens geom
_atom_sites_solution_primary dual
_audit_creation_date 2022-01-05
_audit_creation_method
;
Olex2 1.2
(compiled 2018.05.29 svn.r3508 for OlexSys, GUI svn.r5506)
;
_audit_update_record
;
2022-01-06 deposited with the CCDC.	2022-02-18 downloaded from the CCDC.
;
_cell_angle_alpha 90
_cell_angle_beta 90
_cell_angle_gamma 90
_cell_formula_units_Z 8
_cell_length_a 7.30150(10)
_cell_length_b 11.6303(2)
_cell_length_c 28.2622(3)
_cell_measurement_reflns_used 34618
_cell_measurement_temperature 172.97(13)
_cell_measurement_theta_max 74.2760
_cell_measurement_theta_min 4.0900
_cell_volume 2399.99(6)
_computing_cell_refinement 'CrysAlisPro 1.171.39.32a (Rigaku OD, 2017)'
_computing_data_collection 'CrysAlisPro 1.171.39.32a (Rigaku OD, 2017)'
_computing_data_reduction 'CrysAlisPro 1.171.39.32a (Rigaku OD, 2017)'
_computing_molecular_graphics 'Olex2 (Dolomanov et al., 2009)'
_computing_publication_material 'Olex2 (Dolomanov et al., 2009)'
_computing_structure_refinement 'ShelXL (Sheldrick, 2015)'
_computing_structure_solution 'ShelXT (Sheldrick, 2015)'
_diffrn_ambient_environment N~2~
_diffrn_ambient_temperature 172.97(13)
_diffrn_detector 'CCD plate'
_diffrn_measured_fraction_theta_full 0.997
_diffrn_measured_fraction_theta_max 0.997
_diffrn_measurement_details
;
List of Runs (angles in degrees, time in seconds):

  # Type    Start    End  Width  t~exp~   \w     \q     \k     \f   Frames
#--------------------------------------------------------------------------
  1  \w    -72.00 -20.00   1.00    1.00    --    0.00 -57.00  60.00   52
  2  \w    -30.00  80.00   1.00    1.00    --    0.00  77.00 -60.00  110
  3  \w    -22.00  29.00   1.00    1.00    --    0.00  57.00 150.00   51
  4  \w     43.00  72.00   1.00    1.00    --    0.00  57.00 150.00   29
  5  \w    -24.00  26.00   1.00    1.00    --    0.00  19.00  60.00   50
  6  \w    -24.00  84.00   1.00    1.00    --    0.00  19.00 -90.00  108
  7  \w    -44.00  23.00   1.00    1.00    --    0.00 -57.00 120.00   67
  8  \w    -12.00  22.00   1.00    1.00    --    0.00 -57.00  60.00   34
  9  \w    -30.00  89.00   1.00    1.00    --    0.00  77.00  60.00  119
 10  \w     50.00  75.00   1.00    1.00    --    0.00  19.00  60.00   25
 11  \w    107.00 133.00   1.00    1.00    --   95.80  68.00   0.88   26
 12  \w    125.00 180.00   1.00    1.00    --   95.80  80.00-106.68   55
 13  \w     63.00  88.00   1.00    1.00    --   95.80  82.00  73.91   25
 14  \w    101.00 175.00   1.00    1.00    --   95.80  82.00  73.91   74
 15  \w     64.00  94.00   1.00    1.00    --   95.80  80.00-106.68   30
 16  \w     68.00 101.00   1.00    1.00    --   95.80  68.00   0.88   33
 17  \w     72.00 185.00   1.00    1.00    --   95.80  59.00 -10.51  113
 18  \w    110.00 185.00   1.00    1.00    --   95.80  74.00 139.46   75
 19  \w     82.00 127.00   1.00    1.00    --   95.80 -82.00-120.00   45
 20  \w     37.00 102.00   1.00    1.00    --   95.80 -61.00-180.00   65
 21  \w     66.00  92.00   1.00    1.00    --   95.80  77.00-120.00   26
 22  \w     65.00  91.00   1.00    1.00    --   95.80  77.00 120.00   26
 23  \w     63.00  89.00   1.00    1.00    --   95.80  82.00-180.00   26
 24  \w    144.00 180.00   1.00    1.00    --   95.80  82.00-180.00   36
 25  \w     66.00 128.00   1.00    1.00    --   95.80 -82.00 -60.00   62
 26  \w     30.00 126.00   1.00    1.00    --   95.80 -82.00  90.00   96
 27  \w     65.00 102.00   1.00    1.00    --   95.80  77.00 -90.00   37
 28  \w     63.00  89.00   1.00    1.00    --   95.80  82.00   0.00   26
 29  \w     65.00  90.00   1.00    1.00    --   95.80  77.00-150.00   25
 30  \w     63.00  89.00   1.00    1.00    --   95.80  82.00  90.00   26
 31  \w     66.00  91.00   1.00    1.00    --   95.80  74.00 139.46   25
 32  \w    153.00 184.00   1.00    1.00    --   95.80  74.00-124.92   31
 33  \w     43.00 127.00   1.00    1.00    --   95.80 -82.00 171.84   84
 34  \w     65.00  91.00   1.00    1.00    --   95.80  77.00  60.00   26
 35  \w     75.00 185.00   1.00    1.00    --   95.80  45.00-120.00  110
 36  \w    137.00 173.00   1.00    1.00    --   95.80  63.00  39.87   36
 37  \w     75.00 102.00   1.00    1.00    --   95.80  45.00 150.00   27
 38  \w     63.00  88.00   1.00    1.00    --   95.80  82.00 -30.00   25
 39  \w     66.00 169.00   1.00    1.00    --   95.80  74.00 -42.65  103
 40  \w     65.00 165.00   1.00    1.00    --   95.80  77.00 150.00  100
 41  \w     65.00  91.00   1.00    1.00    --   95.80  77.00 -60.00   26
 42  \w     65.00  91.00   1.00    1.00    --   95.80  77.00   0.00   26
 43  \w     65.00  90.00   1.00    1.00    --   95.80  77.00  30.00   25
 44  \w     64.00  90.00   1.00    1.00    --   95.80  82.00 -90.00   26
 45  \w     71.00  97.00   1.00    1.00    --   95.80  61.00-150.00   26
 46  \w     77.00 114.00   1.00    1.00    --   95.80 -77.00  30.00   37
 47  \w     76.00 184.00   1.00    1.00    --   95.80  45.00-150.00  108
 48  \w     70.00 132.00   1.00    1.00    --   95.80  63.00  39.87   62
 49  \w     65.00  91.00   1.00    1.00    --   95.80  82.00-120.00   26
 50  \w     71.00 108.00   1.00    1.00    --   95.80  61.00 150.00   37
 51  \w     64.00  90.00   1.00    1.00    --   95.80  82.00 150.00   26
 52  \w     96.00 183.00   1.00    1.00    --   95.80  82.00  90.00   87
 53  \w     65.00 173.00   1.00    1.00    --   95.80  78.00  47.31  108
 54  \w     65.00  90.00   1.00    1.00    --   95.80  77.00 -30.00   25
 55  \w     63.00  89.00   1.00    1.00    --   95.80  82.00-150.00   26
 56  \w    143.00 173.00   1.00    1.00    --   95.80  68.00   0.88   30
 57  \w     66.00  91.00   1.00    1.00    --   95.80  74.00-124.92   25
 58  \w     69.00 172.00   1.00    1.00    --   95.80  65.00 -56.66  103
 59  \w     43.00 104.00   1.00    1.00    --   95.80 -82.00  30.00   61
 60  \w     71.00  97.00   1.00    1.00    --   95.80  61.00  90.00   26
 61  \w     71.00  96.00   1.00    1.00    --   95.80  59.00-158.82   25
;
_diffrn_measurement_device 'four-circle diffractometer'
_diffrn_measurement_device_type 'XtaLAB AFC12 (RINC): Kappa dual home/near'
_diffrn_measurement_method '\w scans'
_diffrn_orient_matrix_type 'CrysAlisPro convention (1999,Acta A55,543-557)'
_diffrn_orient_matrix_UB_11 -0.0213272000
_diffrn_orient_matrix_UB_12 0.0100364000
_diffrn_orient_matrix_UB_13 0.0540596000
_diffrn_orient_matrix_UB_21 0.2098795000
_diffrn_orient_matrix_UB_22 0.0040877000
_diffrn_orient_matrix_UB_23 0.0053682000
_diffrn_orient_matrix_UB_31 -0.0047078000
_diffrn_orient_matrix_UB_32 0.1320359000
_diffrn_orient_matrix_UB_33 -0.0043187000
_diffrn_radiation_monochromator graphite
_diffrn_radiation_probe x-ray
_diffrn_radiation_type CuK\a
_diffrn_radiation_wavelength 1.54184
_diffrn_reflns_av_R_equivalents 0.1048
_diffrn_reflns_av_unetI/netI 0.0310
_diffrn_reflns_Laue_measured_fraction_full 0.997
_diffrn_reflns_Laue_measured_fraction_max 0.997
_diffrn_reflns_limit_h_max 8
_diffrn_reflns_limit_h_min -8
_diffrn_reflns_limit_k_max 13
_diffrn_reflns_limit_k_min -13
_diffrn_reflns_limit_l_max 33
_diffrn_reflns_limit_l_min -33
_diffrn_reflns_number 54055
_diffrn_reflns_point_group_measured_fraction_full 0.998
_diffrn_reflns_point_group_measured_fraction_max 0.998
_diffrn_reflns_theta_full 67.075
_diffrn_reflns_theta_max 67.075
_diffrn_reflns_theta_min 4.110
_diffrn_source 'fine-focus sealed X-ray tube'
_diffrn_source_type 'Enhance (Cu) X-ray Source'
_exptl_absorpt_coefficient_mu 0.727
_exptl_absorpt_correction_T_max 1.00000
_exptl_absorpt_correction_T_min 0.00149
_exptl_absorpt_correction_type multi-scan
_exptl_absorpt_process_details
;
CrysAlisPro 1.171.39.32a (Rigaku Oxford Diffraction, 2017)
Empirical absorption correction using spherical harmonics,
 implemented in SCALE3 ABSPACK scaling algorithm.
;
_exptl_crystal_colour 'clear light colourless'
_exptl_crystal_colour_lustre clear
_exptl_crystal_colour_modifier light
_exptl_crystal_colour_primary colourless
_exptl_crystal_density_diffrn 1.286
_exptl_crystal_description block
_exptl_crystal_F_000 992
_exptl_crystal_size_max 0.39
_exptl_crystal_size_mid 0.32
_exptl_crystal_size_min 0.28
_refine_diff_density_max 0.212
_refine_diff_density_min -0.132
_refine_diff_density_rms 0.031
_refine_ls_abs_structure_details
;
 Flack x determined using 1724 quotients [(I+)-(I-)]/[(I+)+(I-)]
 (Parsons, Flack and Wagner, Acta Cryst. B69 (2013) 249-259).
;
_refine_ls_abs_structure_Flack 0.10(8)
_refine_ls_extinction_coef 0.0034(3)
_refine_ls_extinction_expression Fc^*^=kFc[1+0.001xFc^2^\l^3^/sin(2\q)]^-1/4^
_refine_ls_extinction_method 'SHELXL-2017/1 (Sheldrick 2017)'
_refine_ls_goodness_of_fit_ref 1.044
_refine_ls_hydrogen_treatment constr
_refine_ls_matrix_type full
_refine_ls_number_parameters 314
_refine_ls_number_reflns 4292
_refine_ls_number_restraints 0
_refine_ls_restrained_S_all 1.044
_refine_ls_R_factor_all 0.0320
_refine_ls_R_factor_gt 0.0311
_refine_ls_shift/su_max 0.000
_refine_ls_shift/su_mean 0.000
_refine_ls_structure_factor_coef Fsqd
_refine_ls_weighting_details 'w=1/[\s^2^(Fo^2^)+(0.0372P)^2^+0.5088P] where P=(Fo^2^+2Fc^2^)/3'
_refine_ls_weighting_scheme calc
_refine_ls_wR_factor_gt 0.0787
_refine_ls_wR_factor_ref 0.0793
_reflns_Friedel_coverage 0.735
_reflns_Friedel_fraction_full 1.000
_reflns_Friedel_fraction_max 1.000
_reflns_number_gt 4179
_reflns_number_total 4292
_reflns_threshold_expression 'I > 2\s(I)'
_cod_data_source_file d2ob00041e2.cif
_cod_data_source_block exp_2527
_cod_database_code 7158533
_shelx_shelxl_version_number 2017/1
_shelx_space_group_comment
;
The symmetry employed for this shelxl refinement is uniquely defined
by the following loop, which should always be used as a source of
symmetry information in preference to the above space-group names.
They are only intended as comments.
;
_shelx_estimated_absorpt_t_max 0.822
_shelx_estimated_absorpt_t_min 0.765
_reflns_odcompleteness_completeness 99.88
_reflns_odcompleteness_iscentric 1
_reflns_odcompleteness_theta 66.97
_olex2_refinement_description
;
1. Fixed Uiso
 At 1.2 times of:
  All C(H) groups, All C(H,H) groups
 At 1.5 times of:
  All C(H,H,H) groups, All O(H) groups
2.a Secondary CH2 refined with riding coordinates:
 C8(H8A,H8B), C9(H9A,H9B), C11(H11A,H11B), C22(H22A,H22B), C23(H23A,H23B),
 C25(H25A,H25B)
2.b Aromatic/amide H refined with riding coordinates:
 C2(H2A), C3(H3), C5(H5), C16(H16), C17(H17), C19(H19)
2.c Idealised Me refined as rotating group:
 C13(H13A,H13B,H13C), C14(H14A,H14B,H14C), C27(H27A,H27B,H27C), C28(H28A,H28B,
 H28C)
2.d Idealised tetrahedral OH refined as rotating group:
 O2(H2), O4(H4)
;
_olex2_submission_special_instructions 'No special instructions were received'
_oxdiff_exptl_absorpt_empirical_details
;
Empirical correction (ABSPACK) includes:
- Absorption correction using spherical harmonics
- Frame scaling
;
_oxdiff_exptl_absorpt_empirical_full_max 609.711
_oxdiff_exptl_absorpt_empirical_full_min 0.353

loop_
_space_group_symop_operation_xyz
'x, y, z'
'-x+1/2, -y, z+1/2'
'-x, y+1/2, -z+1/2'
'x+1/2, -y+1/2, -z'

loop_
_atom_site_label
_atom_site_type_symbol
_atom_site_fract_x
_atom_site_fract_y
_atom_site_fract_z
_atom_site_U_iso_or_equiv
_atom_site_adp_type
_atom_site_occupancy
_atom_site_site_symmetry_order
_atom_site_calc_flag
_atom_site_refinement_flags_posn
_atom_site_refinement_flags_adp
_atom_site_refinement_flags_occupancy
_atom_site_disorder_assembly
_atom_site_disorder_group
O1 O 0.2106(2) 0.89966(13) 0.28152(5) 0.0291(3) Uani 1 1 d . . . . .
O2 O 0.0748(2) 0.89766(13) 0.20721(5) 0.0284(3) Uani 1 1 d . . . . .
H2 H 0.173864 0.913741 0.195264 0.043 Uiso 1 1 calc GR . . . .
O3 O 0.3997(2) 0.60869(15) 0.28852(6) 0.0417(4) Uani 1 1 d . . . . .
C1 C 0.0886(3) 0.94908(18) 0.31226(7) 0.0272(4) Uani 1 1 d . . . . .
C2 C 0.1301(3) 1.0361(2) 0.34416(8) 0.0343(5) Uani 1 1 d . . . . .
H2A H 0.246861 1.067751 0.345813 0.041 Uiso 1 1 calc R . . . .
C3 C -0.0107(4) 1.0740(2) 0.37359(7) 0.0358(6) Uani 1 1 d . . . . .
H3 H 0.014737 1.130890 0.395752 0.043 Uiso 1 1 calc R . . . .
C4 C -0.1874(4) 1.0301(2) 0.37115(8) 0.0346(5) Uani 1 1 d . . . . .
C5 C -0.2235(3) 0.94417(19) 0.33766(7) 0.0307(5) Uani 1 1 d . . . . .
H5 H -0.341296 0.914580 0.334746 0.037 Uiso 1 1 calc R . . . .
C6 C -0.0853(3) 0.90329(18) 0.30902(7) 0.0254(4) Uani 1 1 d . . . . .
C7 C -0.0845(3) 0.80867(18) 0.27233(6) 0.0239(4) Uani 1 1 d . . . . .
C8 C -0.0818(3) 0.68861(19) 0.29597(7) 0.0285(5) Uani 1 1 d . . . . .
H8A H -0.175591 0.686031 0.320255 0.034 Uiso 1 1 calc R . . . .
H8B H -0.111808 0.630952 0.272412 0.034 Uiso 1 1 calc R . . . .
C9 C 0.1021(3) 0.65886(19) 0.31813(7) 0.0325(5) Uani 1 1 d . . . . .
H9A H 0.129799 0.714337 0.342741 0.039 Uiso 1 1 calc R . . . .
H9B H 0.094129 0.583598 0.332776 0.039 Uiso 1 1 calc R . . . .
C10 C 0.2542(3) 0.65849(18) 0.28261(8) 0.0298(5) Uani 1 1 d . . . . .
C11 C 0.2171(3) 0.72537(19) 0.23779(7) 0.0268(5) Uani 1 1 d . . . . .
H11A H 0.152886 0.676570 0.215444 0.032 Uiso 1 1 calc R . . . .
H11B H 0.332539 0.747965 0.223559 0.032 Uiso 1 1 calc R . . . .
C12 C 0.1030(3) 0.83200(18) 0.24762(6) 0.0233(4) Uani 1 1 d . . . . .
C13 C -0.2482(3) 0.8149(2) 0.23900(8) 0.0321(5) Uani 1 1 d . . . . .
H13A H -0.358053 0.796876 0.256130 0.048 Uiso 1 1 calc GR . . . .
H13B H -0.232235 0.760661 0.213725 0.048 Uiso 1 1 calc GR . . . .
H13C H -0.257507 0.891073 0.226139 0.048 Uiso 1 1 calc GR . . . .
C14 C -0.3357(5) 1.0721(3) 0.40396(11) 0.0574(8) Uani 1 1 d . . . . .
H14A H -0.281111 1.111316 0.430304 0.086 Uiso 1 1 calc GR . . . .
H14B H -0.405474 1.007712 0.415243 0.086 Uiso 1 1 calc GR . . . .
H14C H -0.414895 1.123901 0.387230 0.086 Uiso 1 1 calc GR . . . .
O4 O 0.60340(19) 0.45308(13) 0.34136(4) 0.0267(3) Uani 1 1 d . . . . .
H4 H 0.525485 0.497138 0.330968 0.040 Uiso 1 1 calc GR . . . .
O5 O 0.66755(18) 0.58547(12) 0.40028(5) 0.0246(3) Uani 1 1 d . . . . .
O6 O 0.9541(2) 0.36538(18) 0.47605(6) 0.0471(5) Uani 1 1 d . . . . .
C15 C 0.5087(3) 0.64206(18) 0.41347(7) 0.0226(4) Uani 1 1 d . . . . .
C16 C 0.4898(3) 0.76016(19) 0.41546(7) 0.0271(5) Uani 1 1 d . . . . .
H16 H 0.586675 0.809046 0.408252 0.033 Uiso 1 1 calc R . . . .
C17 C 0.3197(3) 0.80245(19) 0.42873(7) 0.0268(4) Uani 1 1 d . . . . .
H17 H 0.303126 0.881648 0.430248 0.032 Uiso 1 1 calc R . . . .
C18 C 0.1731(3) 0.73121(19) 0.43982(6) 0.0231(4) Uani 1 1 d . . . . .
C19 C 0.1997(3) 0.61185(18) 0.43812(6) 0.0219(4) Uani 1 1 d . . . . .
H19 H 0.104823 0.562278 0.446192 0.026 Uiso 1 1 calc R . . . .
C20 C 0.3680(3) 0.56805(17) 0.42435(6) 0.0206(4) Uani 1 1 d . . . . .
C21 C 0.4334(3) 0.44561(18) 0.41775(7) 0.0217(4) Uani 1 1 d . . . . .
C22 C 0.4698(3) 0.3877(2) 0.46600(7) 0.0294(5) Uani 1 1 d . . . . .
H22A H 0.368389 0.404221 0.487088 0.035 Uiso 1 1 calc R . . . .
H22B H 0.474978 0.305061 0.461568 0.035 Uiso 1 1 calc R . . . .
C23 C 0.6472(3) 0.4277(2) 0.48914(7) 0.0360(5) Uani 1 1 d . . . . .
H23A H 0.644976 0.510573 0.492834 0.043 Uiso 1 1 calc R . . . .
H23B H 0.658193 0.393476 0.520316 0.043 Uiso 1 1 calc R . . . .
C24 C 0.8081(3) 0.3938(2) 0.45950(8) 0.0295(5) Uani 1 1 d . . . . .
C25 C 0.7766(3) 0.39346(19) 0.40654(7) 0.0258(4) Uani 1 1 d . . . . .
H25A H 0.886921 0.420440 0.390972 0.031 Uiso 1 1 calc R . . . .
H25B H 0.755174 0.314993 0.396307 0.031 Uiso 1 1 calc R . . . .
C26 C 0.6175(3) 0.46708(17) 0.39075(7) 0.0217(4) Uani 1 1 d . . . . .
C27 C 0.3003(3) 0.37030(19) 0.38987(8) 0.0297(5) Uani 1 1 d . . . . .
H27A H 0.195929 0.352758 0.409211 0.045 Uiso 1 1 calc GR . . . .
H27B H 0.360371 0.300208 0.380850 0.045 Uiso 1 1 calc GR . . . .
H27C H 0.261026 0.410588 0.362013 0.045 Uiso 1 1 calc GR . . . .
C28 C -0.0112(3) 0.7803(2) 0.45189(8) 0.0315(5) Uani 1 1 d . . . . .
H28A H -0.012059 0.804197 0.484409 0.047 Uiso 1 1 calc GR . . . .
H28B H -0.103730 0.722902 0.447036 0.047 Uiso 1 1 calc GR . . . .
H28C H -0.035685 0.845374 0.431946 0.047 Uiso 1 1 calc GR . . . .

loop_
_atom_site_aniso_label
_atom_site_aniso_U_11
_atom_site_aniso_U_22
_atom_site_aniso_U_33
_atom_site_aniso_U_23
_atom_site_aniso_U_13
_atom_site_aniso_U_12
O1 0.0279(8) 0.0279(8) 0.0317(7) -0.0002(6) -0.0030(6) -0.0050(6)
O2 0.0281(7) 0.0310(8) 0.0261(7) 0.0124(6) 0.0040(6) -0.0009(7)
O3 0.0425(10) 0.0373(9) 0.0454(9) 0.0059(8) -0.0135(8) 0.0080(8)
C1 0.0331(11) 0.0244(11) 0.0240(9) 0.0035(8) -0.0024(9) -0.0015(9)
C2 0.0431(14) 0.0263(12) 0.0337(11) 0.0011(9) -0.0138(10) -0.0046(10)
C3 0.0599(15) 0.0206(12) 0.0269(10) -0.0002(8) -0.0065(10) 0.0028(11)
C4 0.0520(15) 0.0222(12) 0.0296(10) 0.0033(9) 0.0037(10) 0.0053(10)
C5 0.0384(12) 0.0249(11) 0.0286(10) 0.0059(9) 0.0032(9) -0.0006(10)
C6 0.0331(11) 0.0205(10) 0.0227(9) 0.0040(8) -0.0008(8) -0.0011(9)
C7 0.0282(11) 0.0231(11) 0.0203(9) 0.0025(8) 0.0010(8) -0.0039(9)
C8 0.0382(12) 0.0218(11) 0.0255(9) 0.0025(8) 0.0033(9) -0.0069(9)
C9 0.0506(14) 0.0225(11) 0.0244(9) 0.0058(8) -0.0063(10) -0.0020(10)
C10 0.0383(13) 0.0204(11) 0.0307(10) 0.0003(9) -0.0110(9) -0.0016(9)
C11 0.0299(11) 0.0268(12) 0.0238(9) 0.0018(8) -0.0008(9) 0.0009(9)
C12 0.0264(10) 0.0225(10) 0.0211(8) 0.0031(8) -0.0014(8) -0.0030(8)
C13 0.0306(12) 0.0360(13) 0.0298(10) 0.0010(9) -0.0010(9) -0.0063(10)
C14 0.080(2) 0.0356(15) 0.0569(16) -0.0097(13) 0.0263(16) -0.0014(14)
O4 0.0267(8) 0.0335(8) 0.0200(6) 0.0008(6) 0.0013(6) 0.0089(6)
O5 0.0213(7) 0.0207(7) 0.0318(7) 0.0016(6) 0.0051(6) -0.0003(6)
O6 0.0314(9) 0.0661(13) 0.0437(9) 0.0277(9) -0.0077(7) -0.0013(8)
C15 0.0237(10) 0.0223(11) 0.0217(9) 0.0012(8) 0.0025(8) 0.0003(8)
C16 0.0301(11) 0.0205(11) 0.0307(10) 0.0022(8) 0.0024(9) -0.0043(9)
C17 0.0335(11) 0.0195(11) 0.0276(9) 0.0008(8) -0.0004(9) 0.0013(9)
C18 0.0252(10) 0.0261(11) 0.0181(9) -0.0025(7) -0.0021(8) 0.0035(8)
C19 0.0227(10) 0.0232(11) 0.0199(9) -0.0006(8) -0.0003(7) -0.0024(8)
C20 0.0234(10) 0.0213(10) 0.0169(8) 0.0010(7) 0.0003(7) -0.0013(8)
C21 0.0210(10) 0.0204(10) 0.0236(9) 0.0012(8) 0.0016(8) 0.0009(8)
C22 0.0305(11) 0.0287(12) 0.0289(10) 0.0108(9) 0.0082(9) 0.0045(9)
C23 0.0427(13) 0.0426(14) 0.0227(10) 0.0065(9) -0.0018(9) 0.0049(11)
C24 0.0272(11) 0.0277(12) 0.0336(11) 0.0114(9) -0.0057(9) -0.0031(9)
C25 0.0218(10) 0.0269(11) 0.0286(10) 0.0027(8) 0.0013(8) 0.0036(9)
C26 0.0231(10) 0.0205(10) 0.0216(9) 0.0018(7) 0.0005(8) 0.0006(8)
C27 0.0261(11) 0.0236(11) 0.0395(11) -0.0056(9) 0.0016(9) -0.0013(9)
C28 0.0287(11) 0.0318(13) 0.0339(11) -0.0039(9) 0.0001(9) 0.0045(10)

loop_
_atom_type_symbol
_atom_type_description
_atom_type_scat_dispersion_real
_atom_type_scat_dispersion_imag
_atom_type_scat_source
C C 0.0181 0.0091 'International Tables Vol C Tables 4.2.6.8 and 6.1.1.4'
H H 0.0000 0.0000 'International Tables Vol C Tables 4.2.6.8 and 6.1.1.4'
O O 0.0492 0.0322 'International Tables Vol C Tables 4.2.6.8 and 6.1.1.4'

loop_
_geom_angle_atom_site_label_1
_geom_angle_atom_site_label_2
_geom_angle_atom_site_label_3
_geom_angle
_geom_angle_site_symmetry_1
_geom_angle_site_symmetry_3
_geom_angle_publ_flag
C1 O1 C12 106.91(15) . . ?
C12 O2 H2 109.5 . . ?
O1 C1 C2 125.1(2) . . ?
O1 C1 C6 113.20(18) . . ?
C6 C1 C2 121.7(2) . . ?
C1 C2 H2A 121.4 . . ?
C1 C2 C3 117.2(2) . . ?
C3 C2 H2A 121.4 . . ?
C2 C3 H3 118.7 . . ?
C4 C3 C2 122.6(2) . . ?
C4 C3 H3 118.7 . . ?
C3 C4 C5 118.0(2) . . ?
C3 C4 C14 121.2(2) . . ?
C5 C4 C14 120.8(2) . . ?
C4 C5 H5 119.8 . . ?
C6 C5 C4 120.3(2) . . ?
C6 C5 H5 119.8 . . ?
C1 C6 C7 108.82(18) . . ?
C5 C6 C1 120.1(2) . . ?
C5 C6 C7 131.1(2) . . ?
C6 C7 C8 111.13(15) . . ?
C6 C7 C12 100.60(16) . . ?
C6 C7 C13 112.71(18) . . ?
C8 C7 C12 109.83(17) . . ?
C13 C7 C8 108.63(17) . . ?
C13 C7 C12 113.78(15) . . ?
C7 C8 H8A 108.9 . . ?
C7 C8 H8B 108.9 . . ?
H8A C8 H8B 107.8 . . ?
C9 C8 C7 113.19(18) . . ?
C9 C8 H8A 108.9 . . ?
C9 C8 H8B 108.9 . . ?
C8 C9 H9A 109.1 . . ?
C8 C9 H9B 109.1 . . ?
H9A C9 H9B 107.9 . . ?
C10 C9 C8 112.29(17) . . ?
C10 C9 H9A 109.1 . . ?
C10 C9 H9B 109.1 . . ?
O3 C10 C9 123.7(2) . . ?
O3 C10 C11 121.0(2) . . ?
C9 C10 C11 115.32(19) . . ?
C10 C11 H11A 109.3 . . ?
C10 C11 H11B 109.3 . . ?
C10 C11 C12 111.41(17) . . ?
H11A C11 H11B 108.0 . . ?
C12 C11 H11A 109.3 . . ?
C12 C11 H11B 109.3 . . ?
O1 C12 C7 105.70(15) . . ?
O1 C12 C11 105.26(16) . . ?
O2 C12 O1 108.73(16) . . ?
O2 C12 C7 109.50(16) . . ?
O2 C12 C11 112.30(16) . . ?
C11 C12 C7 114.90(17) . . ?
C7 C13 H13A 109.5 . . ?
C7 C13 H13B 109.5 . . ?
C7 C13 H13C 109.5 . . ?
H13A C13 H13B 109.5 . . ?
H13A C13 H13C 109.5 . . ?
H13B C13 H13C 109.5 . . ?
C4 C14 H14A 109.5 . . ?
C4 C14 H14B 109.5 . . ?
C4 C14 H14C 109.5 . . ?
H14A C14 H14B 109.5 . . ?
H14A C14 H14C 109.5 . . ?
H14B C14 H14C 109.5 . . ?
C26 O4 H4 109.5 . . ?
C15 O5 C26 106.87(15) . . ?
C16 C15 O5 124.53(19) . . ?
C20 C15 O5 112.85(17) . . ?
C20 C15 C16 122.6(2) . . ?
C15 C16 H16 121.5 . . ?
C15 C16 C17 116.9(2) . . ?
C17 C16 H16 121.5 . . ?
C16 C17 H17 118.7 . . ?
C16 C17 C18 122.6(2) . . ?
C18 C17 H17 118.7 . . ?
C17 C18 C19 118.39(19) . . ?
C17 C18 C28 121.0(2) . . ?
C19 C18 C28 120.60(19) . . ?
C18 C19 H19 120.1 . . ?
C20 C19 C18 119.77(19) . . ?
C20 C19 H19 120.1 . . ?
C15 C20 C19 119.66(19) . . ?
C15 C20 C21 109.01(17) . . ?
C19 C20 C21 131.32(18) . . ?
C20 C21 C22 110.84(16) . . ?
C20 C21 C26 100.43(15) . . ?
C20 C21 C27 113.73(17) . . ?
C22 C21 C26 110.63(16) . . ?
C27 C21 C22 108.36(18) . . ?
C27 C21 C26 112.73(16) . . ?
C21 C22 H22A 109.0 . . ?
C21 C22 H22B 109.0 . . ?
H22A C22 H22B 107.8 . . ?
C23 C22 C21 113.11(18) . . ?
C23 C22 H22A 109.0 . . ?
C23 C22 H22B 109.0 . . ?
C22 C23 H23A 109.6 . . ?
C22 C23 H23B 109.6 . . ?
H23A C23 H23B 108.1 . . ?
C24 C23 C22 110.30(18) . . ?
C24 C23 H23A 109.6 . . ?
C24 C23 H23B 109.6 . . ?
O6 C24 C23 123.2(2) . . ?
O6 C24 C25 121.0(2) . . ?
C23 C24 C25 115.75(17) . . ?
C24 C25 H25A 108.7 . . ?
C24 C25 H25B 108.7 . . ?
H25A C25 H25B 107.6 . . ?
C26 C25 C24 114.06(17) . . ?
C26 C25 H25A 108.7 . . ?
C26 C25 H25B 108.7 . . ?
O4 C26 O5 108.19(15) . . ?
O4 C26 C21 113.68(16) . . ?
O4 C26 C25 106.46(16) . . ?
O5 C26 C21 106.10(15) . . ?
O5 C26 C25 106.84(16) . . ?
C25 C26 C21 115.20(16) . . ?
C21 C27 H27A 109.5 . . ?
C21 C27 H27B 109.5 . . ?
C21 C27 H27C 109.5 . . ?
H27A C27 H27B 109.5 . . ?
H27A C27 H27C 109.5 . . ?
H27B C27 H27C 109.5 . . ?
C18 C28 H28A 109.5 . . ?
C18 C28 H28B 109.5 . . ?
C18 C28 H28C 109.5 . . ?
H28A C28 H28B 109.5 . . ?
H28A C28 H28C 109.5 . . ?
H28B C28 H28C 109.5 . . ?

loop_
_geom_bond_atom_site_label_1
_geom_bond_atom_site_label_2
_geom_bond_distance
_geom_bond_site_symmetry_2
_geom_bond_publ_flag
O1 C1 1.370(3) . ?
O1 C12 1.468(2) . ?
O2 H2 0.8200 . ?
O2 C12 1.389(2) . ?
O3 C10 1.221(3) . ?
C1 C2 1.389(3) . ?
C1 C6 1.380(3) . ?
C2 H2A 0.9300 . ?
C2 C3 1.393(3) . ?
C3 H3 0.9300 . ?
C3 C4 1.390(4) . ?
C4 C5 1.401(3) . ?
C4 C14 1.507(4) . ?
C5 H5 0.9300 . ?
C5 C6 1.378(3) . ?
C6 C7 1.512(3) . ?
C7 C8 1.548(3) . ?
C7 C12 1.560(3) . ?
C7 C13 1.524(3) . ?
C8 H8A 0.9700 . ?
C8 H8B 0.9700 . ?
C8 C9 1.522(3) . ?
C9 H9A 0.9700 . ?
C9 H9B 0.9700 . ?
C9 C10 1.497(3) . ?
C10 C11 1.511(3) . ?
C11 H11A 0.9700 . ?
C11 H11B 0.9700 . ?
C11 C12 1.520(3) . ?
C13 H13A 0.9600 . ?
C13 H13B 0.9600 . ?
C13 H13C 0.9600 . ?
C14 H14A 0.9600 . ?
C14 H14B 0.9600 . ?
C14 H14C 0.9600 . ?
O4 H4 0.8200 . ?
O4 C26 1.409(2) . ?
O5 C15 1.385(2) . ?
O5 C26 1.450(2) . ?
O6 C24 1.210(3) . ?
C15 C16 1.382(3) . ?
C15 C20 1.375(3) . ?
C16 H16 0.9300 . ?
C16 C17 1.388(3) . ?
C17 H17 0.9300 . ?
C17 C18 1.389(3) . ?
C18 C19 1.403(3) . ?
C18 C28 1.501(3) . ?
C19 H19 0.9300 . ?
C19 C20 1.386(3) . ?
C20 C21 1.514(3) . ?
C21 C22 1.544(3) . ?
C21 C26 1.566(3) . ?
C21 C27 1.527(3) . ?
C22 H22A 0.9700 . ?
C22 H22B 0.9700 . ?
C22 C23 1.523(3) . ?
C23 H23A 0.9700 . ?
C23 H23B 0.9700 . ?
C23 C24 1.496(3) . ?
C24 C25 1.514(3) . ?
C25 H25A 0.9700 . ?
C25 H25B 0.9700 . ?
C25 C26 1.510(3) . ?
C27 H27A 0.9600 . ?
C27 H27B 0.9600 . ?
C27 H27C 0.9600 . ?
C28 H28A 0.9600 . ?
C28 H28B 0.9600 . ?
C28 H28C 0.9600 . ?
